data_2206621
loop_
_publ_author_name
'Bi-Jian Lan'
'Peng Guo'
'Zhen-Guang Zou'
'Yin-Xiang Lu'

_publ_section_title
;
 Methyl
 4-<i>tert</i>-butoxycarbonyl-<i>N</i>-cyanopiperazine-1-carboximidothioate
;
_journal_coeditor_code BD6009
_journal_issue 9
_journal_name_full 'Acta Crystallographica Section E'
_journal_page_first o3022
_journal_page_last o3024
_journal_paper_doi 10.1107/S1600536805026280
_journal_volume 61
_journal_year 2005
_chemical_formula_iupac 'C12 H20 N4 O2 S'
_chemical_formula_moiety 'C12 H20 N4 O2 S'
_chemical_formula_sum 'C12 H20 N4 O2 S'
_chemical_formula_weight 284.38
_chemical_name_systematic
;
Methyl 4-tert-butoxycarbonyl-N-cyanopiperazine-1-carboximidothioate
;
_space_group_IT_number 19
_symmetry_cell_setting orthorhombic
_symmetry_space_group_name_Hall 'P 2ac 2ab'
_symmetry_space_group_name_H-M 'P 21 21 21'
_atom_sites_solution_hydrogens geom
_atom_sites_solution_primary direct
_atom_sites_solution_secondary difmap
_audit_creation_method SHELXL-97
_cell_angle_alpha 90.00
_cell_angle_beta 90.00
_cell_angle_gamma 90.00
_cell_formula_units_Z 4
_cell_length_a 6.358(2)
_cell_length_b 9.382(3)
_cell_length_c 24.646(8)
_cell_measurement_reflns_used 2619
_cell_measurement_temperature 273(2)
_cell_measurement_theta_max 22.06
_cell_measurement_theta_min 2.32
_cell_volume 1470.2(8)
_computing_cell_refinement SMART
_computing_data_collection 'SMART (Bruker, 1999)'
_computing_data_reduction 'SAINT (Bruker, 1999)'
_computing_molecular_graphics 'ORTEP-3 (Farrugia, 1997)'
_computing_publication_material 'SHELXTL (Sheldrick, 1997b)'
_computing_structure_refinement 'SHELXL97 (Sheldrick, 1997a)'
_computing_structure_solution 'SHELXS97 (Sheldrick, 1997a)'
_diffrn_ambient_temperature 273(2)
_diffrn_measured_fraction_theta_full 0.999
_diffrn_measured_fraction_theta_max 0.999
_diffrn_measurement_device_type 'Bruker SMART CCD area-detector'
_diffrn_measurement_method '\f and \w'
_diffrn_radiation_monochromator graphite
_diffrn_radiation_source 'fine-focus sealed tube'
_diffrn_radiation_type MoK\a
_diffrn_radiation_wavelength 0.71073
_diffrn_reflns_av_R_equivalents 0.0188
_diffrn_reflns_av_sigmaI/netI 0.0250
_diffrn_reflns_limit_h_max 7
_diffrn_reflns_limit_h_min -7
_diffrn_reflns_limit_k_max 10
_diffrn_reflns_limit_k_min -11
_diffrn_reflns_limit_l_max 29
_diffrn_reflns_limit_l_min -30
_diffrn_reflns_number 7193
_diffrn_reflns_theta_full 26.01
_diffrn_reflns_theta_max 26.01
_diffrn_reflns_theta_min 1.65
_diffrn_standards_decay_% 2.40
_exptl_absorpt_coefficient_mu 0.225
_exptl_absorpt_correction_T_max 0.9779
_exptl_absorpt_correction_T_min 0.9564
_exptl_absorpt_correction_type multi-scan
_exptl_absorpt_process_details '(SADABS; Sheldrick, 1996)'
_exptl_crystal_colour yellow
_exptl_crystal_density_diffrn 1.285
_exptl_crystal_density_method 'not measured'
_exptl_crystal_description spicula
_exptl_crystal_F_000 608
_exptl_crystal_size_max 0.20
_exptl_crystal_size_mid 0.15
_exptl_crystal_size_min 0.10
_refine_diff_density_max 0.208
_refine_diff_density_min -0.151
_refine_ls_abs_structure_details 'Flack (1983)'
_refine_ls_abs_structure_Flack 0.0(3)
_refine_ls_extinction_method none
_refine_ls_goodness_of_fit_ref 1.093
_refine_ls_hydrogen_treatment constr
_refine_ls_matrix_type full
_refine_ls_number_parameters 173
_refine_ls_number_reflns 2875
_refine_ls_number_restraints 0
_refine_ls_restrained_S_all 1.093
_refine_ls_R_factor_all 0.0410
_refine_ls_R_factor_gt 0.0336
_refine_ls_shift/su_max 0.001
_refine_ls_shift/su_mean 0.000
_refine_ls_structure_factor_coef Fsqd
_refine_ls_weighting_details 'calc w = 1/[\s^2^(Fo^2^)+(0.0538P)^2^+0.11P] where P = (Fo^2^+2Fc^2^)/3'
_refine_ls_weighting_scheme calc
_refine_ls_wR_factor_gt 0.0894
_refine_ls_wR_factor_ref 0.0975
_reflns_number_gt 2436
_reflns_number_total 2875
_reflns_threshold_expression I>2\s(I)
_cod_data_source_file bd6009.cif
_cod_data_source_block I
_cod_original_cell_volume 1470.1(8)
_cod_database_code 2206621
_cod_database_fobs_code 2206621

loop_
_symmetry_equiv_pos_as_xyz
'x, y, z'
'-x+1/2, -y, z+1/2'
'-x, y+1/2, -z+1/2'
'x+1/2, -y+1/2, -z'

loop_
_atom_site_label
_atom_site_fract_x
_atom_site_fract_y
_atom_site_fract_z
_atom_site_U_iso_or_equiv
_atom_site_adp_type
_atom_site_calc_flag
_atom_site_refinement_flags
_atom_site_occupancy
_atom_site_type_symbol
C1 0.7178(6) 1.0313(4) -0.12784(10) 0.0842(10) Uani d . 1 C
H1A 0.6366 0.9463 -0.1336 0.126 Uiso calc R 1 H
H1B 0.8587 1.0058 -0.1178 0.126 Uiso calc R 1 H
H1C 0.7207 1.0865 -0.1606 0.126 Uiso calc R 1 H
C2 0.7366(6) 1.2548(3) -0.07259(13) 0.0842(10) Uani d . 1 C
H2A 0.6676 1.3075 -0.0443 0.126 Uiso calc R 1 H
H2B 0.7393 1.3107 -0.1052 0.126 Uiso calc R 1 H
H2C 0.8779 1.2331 -0.0617 0.126 Uiso calc R 1 H
C3 0.3898(5) 1.1485(4) -0.09437(12) 0.0884(10) Uani d . 1 C
H3A 0.3176 1.0605 -0.1014 0.133 Uiso calc R 1 H
H3B 0.3785 1.2095 -0.1255 0.133 Uiso calc R 1 H
H3C 0.3275 1.1947 -0.0635 0.133 Uiso calc R 1 H
C4 0.6188(4) 1.1184(2) -0.08287(8) 0.0524(6) Uani d . 1 C
C5 0.7804(4) 0.9823(3) -0.00919(8) 0.0440(5) Uani d . 1 C
C6 0.5205(4) 0.8779(3) 0.05560(8) 0.0498(6) Uani d . 1 C
H6A 0.4861 0.7779 0.0511 0.060 Uiso calc R 1 H
H6B 0.4199 0.9336 0.0350 0.060 Uiso calc R 1 H
C7 0.5062(4) 0.9173(3) 0.11470(7) 0.0467(6) Uani d . 1 C
H7A 0.5218 1.0196 0.1187 0.056 Uiso calc R 1 H
H7B 0.3692 0.8907 0.1287 0.056 Uiso calc R 1 H
C8 0.8945(4) 0.8364(3) 0.06705(9) 0.0543(6) Uani d . 1 C
H8A 1.0310 0.8641 0.0530 0.065 Uiso calc R 1 H
H8B 0.8819 0.7338 0.0635 0.065 Uiso calc R 1 H
C9 0.8809(4) 0.8761(3) 0.12584(9) 0.0457(5) Uani d . 1 C
H9A 0.9838 0.8224 0.1465 0.055 Uiso calc R 1 H
H9B 0.9111 0.9768 0.1303 0.055 Uiso calc R 1 H
C10 0.6246(3) 0.7694(2) 0.19003(7) 0.0356(4) Uani d . 1 C
C11 0.7863(5) 0.5420(3) 0.24881(14) 0.0761(9) Uani d . 1 C
H11A 0.8966 0.5059 0.2716 0.114 Uiso calc R 1 H
H11B 0.7778 0.4856 0.2164 0.114 Uiso calc R 1 H
H11C 0.6548 0.5371 0.2679 0.114 Uiso calc R 1 H
C12 0.3697(4) 0.6860(3) 0.24741(9) 0.0486(5) Uani d . 1 C
N1 0.7311(3) 0.9047(2) 0.03538(7) 0.0525(5) Uani d . 1 N
N2 0.6699(3) 0.84499(18) 0.14580(6) 0.0388(4) Uani d . 1 N
N3 0.4286(3) 0.7408(2) 0.20055(7) 0.0456(5) Uani d . 1 N
N4 0.2989(4) 0.6391(3) 0.28653(9) 0.0707(7) Uani d . 1 N
O1 0.6075(3) 1.03331(18) -0.03269(6) 0.0531(4) Uani d . 1 O
O2 0.9594(3) 0.9996(2) -0.02443(7) 0.0627(5) Uani d . 1 O
S1 0.84118(9) 0.72301(7) 0.23127(2) 0.05208(18) Uani d . 1 S

loop_
_atom_site_aniso_label
_atom_site_aniso_U_11
_atom_site_aniso_U_22
_atom_site_aniso_U_33
_atom_site_aniso_U_12
_atom_site_aniso_U_13
_atom_site_aniso_U_23
C1 0.128(3) 0.083(2) 0.0420(12) 0.007(2) 0.0034(16) -0.0009(13)
C2 0.110(3) 0.0516(17) 0.091(2) -0.0136(16) -0.0077(18) 0.0149(14)
C3 0.080(2) 0.114(3) 0.0715(18) 0.0011(19) -0.0130(17) 0.0448(19)
C4 0.0684(17) 0.0500(14) 0.0388(11) -0.0047(12) -0.0002(11) 0.0133(10)
C5 0.0505(14) 0.0451(12) 0.0365(11) -0.0025(11) 0.0061(10) -0.0010(9)
C6 0.0431(13) 0.0681(16) 0.0381(11) -0.0053(12) -0.0029(10) 0.0109(10)
C7 0.0401(13) 0.0607(14) 0.0392(11) 0.0086(11) 0.0018(9) 0.0124(10)
C8 0.0441(14) 0.0738(17) 0.0449(12) 0.0148(12) 0.0081(10) 0.0119(11)
C9 0.0378(12) 0.0527(13) 0.0466(11) -0.0038(11) -0.0011(9) 0.0105(10)
C10 0.0408(11) 0.0345(10) 0.0316(9) 0.0015(9) -0.0014(8) -0.0021(8)
C11 0.0656(17) 0.0612(16) 0.101(2) 0.0162(14) 0.0079(16) 0.0339(16)
C12 0.0400(12) 0.0608(14) 0.0449(11) 0.0055(11) 0.0011(10) 0.0113(10)
N1 0.0446(11) 0.0767(14) 0.0362(9) 0.0058(10) 0.0052(8) 0.0149(9)
N2 0.0350(9) 0.0483(10) 0.0331(8) 0.0026(8) -0.0002(7) 0.0065(7)
N3 0.0419(10) 0.0573(12) 0.0376(9) -0.0026(9) -0.0010(7) 0.0091(8)
N4 0.0582(13) 0.0947(18) 0.0592(12) 0.0091(12) 0.0116(11) 0.0321(12)
O1 0.0485(10) 0.0661(10) 0.0449(8) -0.0011(8) 0.0019(7) 0.0216(7)
O2 0.0532(10) 0.0767(12) 0.0582(10) -0.0014(9) 0.0129(9) 0.0180(9)
S1 0.0477(3) 0.0596(4) 0.0489(3) -0.0031(3) -0.0119(3) 0.0159(3)

loop_
_atom_type_symbol
_atom_type_description
_atom_type_scat_dispersion_real
_atom_type_scat_dispersion_imag
_atom_type_scat_source
C C 0.0033 0.0016 'International Tables Vol C Tables 4.2.6.8 and 6.1.1.4'
H H 0.0000 0.0000 'International Tables Vol C Tables 4.2.6.8 and 6.1.1.4'
N N 0.0061 0.0033 'International Tables Vol C Tables 4.2.6.8 and 6.1.1.4'
O O 0.0106 0.0060 'International Tables Vol C Tables 4.2.6.8 and 6.1.1.4'
S S 0.1246 0.1234 'International Tables Vol C Tables 4.2.6.8 and 6.1.1.4'

loop_
_geom_angle_atom_site_label_1
_geom_angle_atom_site_label_2
_geom_angle_atom_site_label_3
_geom_angle
C4 C1 H1A 109.5
C4 C1 H1B 109.5
H1A C1 H1B 109.5
C4 C1 H1C 109.5
H1A C1 H1C 109.5
H1B C1 H1C 109.5
C4 C2 H2A 109.5
C4 C2 H2B 109.5
H2A C2 H2B 109.5
C4 C2 H2C 109.5
H2A C2 H2C 109.5
H2B C2 H2C 109.5
C4 C3 H3A 109.5
C4 C3 H3B 109.5
H3A C3 H3B 109.5
C4 C3 H3C 109.5
H3A C3 H3C 109.5
H3B C3 H3C 109.5
O1 C4 C2 110.09(19)
O1 C4 C3 102.24(19)
C2 C4 C3 110.6(2)
O1 C4 C1 110.0(2)
C2 C4 C1 112.0(2)
C3 C4 C1 111.4(2)
O2 C5 O1 126.4(2)
O2 C5 N1 122.8(2)
O1 C5 N1 110.78(19)
N1 C6 C7 110.21(19)
N1 C6 H6A 109.6
C7 C6 H6A 109.6
N1 C6 H6B 109.6
C7 C6 H6B 109.6
H6A C6 H6B 108.1
N2 C7 C6 110.54(19)
N2 C7 H7A 109.5
C6 C7 H7A 109.5
N2 C7 H7B 109.5
C6 C7 H7B 109.5
H7A C7 H7B 108.1
N1 C8 C9 111.7(2)
N1 C8 H8A 109.3
C9 C8 H8A 109.3
N1 C8 H8B 109.3
C9 C8 H8B 109.3
H8A C8 H8B 107.9
N2 C9 C8 109.24(19)
N2 C9 H9A 109.8
C8 C9 H9A 109.8
N2 C9 H9B 109.8
C8 C9 H9B 109.8
H9A C9 H9B 108.3
N3 C10 N2 118.68(18)
N3 C10 S1 125.54(15)
N2 C10 S1 115.72(15)
S1 C11 H11A 109.5
S1 C11 H11B 109.5
H11A C11 H11B 109.5
S1 C11 H11C 109.5
H11A C11 H11C 109.5
H11B C11 H11C 109.5
N4 C12 N3 173.5(3)
C5 N1 C8 120.57(19)
C5 N1 C6 125.81(19)
C8 N1 C6 113.61(17)
C10 N2 C9 125.56(17)
C10 N2 C7 121.54(17)
C9 N2 C7 112.68(16)
C10 N3 C12 121.83(18)
C5 O1 C4 121.29(18)
C10 S1 C11 102.78(12)

loop_
_geom_bond_atom_site_label_1
_geom_bond_atom_site_label_2
_geom_bond_distance
C1 C4 1.514(4)
C1 H1A 0.9600
C1 H1B 0.9600
C1 H1C 0.9600
C2 C4 1.504(4)
C2 H2A 0.9600
C2 H2B 0.9600
C2 H2C 0.9600
C3 C4 1.510(4)
C3 H3A 0.9600
C3 H3B 0.9600
C3 H3C 0.9600
C4 O1 1.474(3)
C5 O2 1.209(3)
C5 O1 1.332(3)
C5 N1 1.355(3)
C6 N1 1.451(3)
C6 C7 1.506(3)
C6 H6A 0.9700
C6 H6B 0.9700
C7 N2 1.460(3)
C7 H7A 0.9700
C7 H7B 0.9700
C8 N1 1.449(3)
C8 C9 1.499(3)
C8 H8A 0.9700
C8 H8B 0.9700
C9 N2 1.458(3)
C9 H9A 0.9700
C9 H9B 0.9700
C10 N3 1.301(3)
C10 N2 1.332(2)
C10 S1 1.766(2)
C11 S1 1.787(3)
C11 H11A 0.9600
C11 H11B 0.9600
C11 H11C 0.9600
C12 N4 1.152(3)
C12 N3 1.319(3)

loop_
_geom_hbond_atom_site_label_D
_geom_hbond_atom_site_label_H
_geom_hbond_atom_site_label_A
_geom_hbond_site_symmetry_A
_geom_hbond_distance_DH
_geom_hbond_distance_HA
_geom_hbond_distance_DA
_geom_hbond_angle_DHA
C1 H1B O2 . 0.96 2.39 2.991(2) 120.3
C2 H2C O2 . 0.96 2.43 3.025(2) 119.8
C6 H6A O2 4_465 0.97 2.69 3.645(3) 168.1
C9 H9A S1 . 0.97 2.46 2.980(2) 113.2
C11 H11C N4 . 0.96 2.50 3.361(2) 149.3
C11 H11C C12 . 0.96 2.34 2.974(2) 122.6

loop_
_cod_related_entry_id
_cod_related_entry_database
_cod_related_entry_code
1 ChemSpider 21180414
